data_4108579
loop_
_publ_author_name
'Xiao-Xia Yan'
'Qian Peng'
'Qing Li'
'Kai Zhang'
'Jun Yao'
'Xue-Long Hou'
'Yun-Dong Wu'

_publ_section_title
;
 Highly Diastereoselective Switchable Enantioselective Mannich Reaction of
 Glycine Derivatives with Imines
;
_journal_name_full 'Journal of the American Chemical Society'
_journal_page_first 14362
_journal_page_last 14363
_journal_paper_doi 10.1021/ja804527r
_journal_volume 130
_journal_year 2008
_chemical_absolute_configuration ad
_chemical_formula_sum 'C30 H27 Br N2 O4 S'
_chemical_formula_weight 591.51
_chemical_name_systematic
; 
 ? 
;
_space_group_IT_number 4
_symmetry_cell_setting monoclinic
_symmetry_space_group_name_Hall 'P 2yb'
_symmetry_space_group_name_H-M 'P 1 21 1'
_atom_sites_solution_hydrogens geom
_atom_sites_solution_primary direct
_atom_sites_solution_secondary difmap
_audit_creation_method SHELXL-97
_cell_angle_alpha 90.00
_cell_angle_beta 92.638(8)
_cell_angle_gamma 90.00
_cell_formula_units_Z 2
_cell_length_a 10.636(5)
_cell_length_b 9.558(4)
_cell_length_c 13.761(6)
_cell_measurement_reflns_used 998
_cell_measurement_temperature 293(2)
_cell_measurement_theta_max 36.900
_cell_measurement_theta_min 4.736
_cell_volume 1397.4(11)
_computing_cell_refinement 'Bruker SMART'
_computing_data_collection 'Bruker SMART'
_computing_data_reduction 'Bruker SHELXTL'
_computing_molecular_graphics 'Bruker SHELXTL'
_computing_publication_material 'Bruker SHELXTL'
_computing_structure_refinement 'SHELXL-97 (Sheldrick, 1997)'
_computing_structure_solution 'SHELXS-97 (Sheldrick, 1990)'
_diffrn_ambient_temperature 293(2)
_diffrn_measured_fraction_theta_full 0.996
_diffrn_measured_fraction_theta_max 0.996
_diffrn_measurement_device_type 'CCD area detector'
_diffrn_measurement_method 'phi and omega scans'
_diffrn_radiation_monochromator graphite
_diffrn_radiation_source 'fine-focus sealed tube'
_diffrn_radiation_type MoK\a
_diffrn_radiation_wavelength 0.71073
_diffrn_reflns_av_R_equivalents 0.1215
_diffrn_reflns_av_sigmaI/netI 0.1806
_diffrn_reflns_limit_h_max 11
_diffrn_reflns_limit_h_min -12
_diffrn_reflns_limit_k_max 11
_diffrn_reflns_limit_k_min -10
_diffrn_reflns_limit_l_max 16
_diffrn_reflns_limit_l_min -16
_diffrn_reflns_number 7324
_diffrn_reflns_theta_full 25.49
_diffrn_reflns_theta_max 25.49
_diffrn_reflns_theta_min 2.37
_exptl_absorpt_coefficient_mu 1.583
_exptl_absorpt_correction_T_max 1.00000
_exptl_absorpt_correction_T_min 0.75334
_exptl_absorpt_correction_type empirical
_exptl_absorpt_process_details sadabs
_exptl_crystal_colour colorless
_exptl_crystal_density_diffrn 1.406
_exptl_crystal_description prismatic
_exptl_crystal_F_000 608
_exptl_crystal_size_max 0.456
_exptl_crystal_size_mid 0.334
_exptl_crystal_size_min 0.083
_refine_diff_density_max 0.558
_refine_diff_density_min -0.511
_refine_diff_density_rms 0.094
_refine_ls_abs_structure_details 'Flack H D (1983), Acta Cryst. A39, 876-881'
_refine_ls_abs_structure_Flack 0.006(17)
_refine_ls_extinction_method none
_refine_ls_goodness_of_fit_ref 0.865
_refine_ls_hydrogen_treatment mixed
_refine_ls_matrix_type full
_refine_ls_number_parameters 344
_refine_ls_number_reflns 4476
_refine_ls_number_restraints 2
_refine_ls_restrained_S_all 0.864
_refine_ls_R_factor_all 0.1239
_refine_ls_R_factor_gt 0.0698
_refine_ls_shift/su_max 0.003
_refine_ls_shift/su_mean 0.000
_refine_ls_structure_factor_coef Fsqd
_refine_ls_weighting_details 'calc w=1/[\s^2^(Fo^2^)+(0.0824P)^2^+0.0000P] where P=(Fo^2^+2Fc^2^)/3'
_refine_ls_weighting_scheme calc
_refine_ls_wR_factor_gt 0.1615
_refine_ls_wR_factor_ref 0.1890
_reflns_number_gt 2266
_reflns_number_total 4476
_reflns_threshold_expression >2sigma(I)
_cod_data_source_file ja804527r_si_003.cif
_cod_data_source_block cd28101
_cod_original_cell_volume 1397.4(10)
_cod_database_code 4108579

loop_
_symmetry_equiv_pos_as_xyz
'x, y, z'
'-x, y+1/2, -z'

loop_
_atom_site_label
_atom_site_type_symbol
_atom_site_fract_x
_atom_site_fract_y
_atom_site_fract_z
_atom_site_U_iso_or_equiv
_atom_site_adp_type
_atom_site_occupancy
_atom_site_symmetry_multiplicity
_atom_site_calc_flag
_atom_site_refinement_flags
Br Br 0.67616(8) 0.00937(14) 0.04072(8) 0.0811(5) Uani 1 1 d .
S1 S -0.00499(19) 0.0491(2) -0.04197(16) 0.0364(6) Uani 1 1 d .
O1 O 0.2352(10) 0.1732(12) 0.3313(8) 0.112(4) Uani 1 1 d .
O2 O 0.0840(10) 0.2749(11) 0.2447(6) 0.095(3) Uani 1 1 d .
O3 O -0.0551(6) -0.0884(7) -0.0357(4) 0.0429(17) Uani 1 1 d .
O4 O -0.0831(6) 0.1586(7) -0.0851(5) 0.0504(18) Uani 1 1 d .
N1 N 0.0359(7) 0.1018(8) 0.0659(5) 0.0340(17) Uani 1 1 d D
N2 N -0.0402(6) 0.0169(10) 0.2607(5) 0.050(2) Uani 1 1 d .
C1 C 0.1121(6) 0.0048(12) 0.1312(6) 0.043(2) Uani 1 1 d .
H1 H 0.0836 -0.0907 0.1166 0.051 Uiso 1 1 calc R
C2 C 0.0908(7) 0.0319(13) 0.2385(6) 0.048(3) Uani 1 1 d .
H2 H 0.1374 -0.0405 0.2755 0.058 Uiso 1 1 calc R
C3 C 0.2527(7) 0.0108(12) 0.1137(5) 0.039(2) Uani 1 1 d .
C4 C 0.3207(9) -0.1074(11) 0.1224(8) 0.049(3) Uani 1 1 d .
H4 H 0.2810 -0.1900 0.1392 0.059 Uiso 1 1 calc R
C5 C 0.4510(11) -0.1092(12) 0.1068(8) 0.055(3) Uani 1 1 d .
H5 H 0.4989 -0.1895 0.1178 0.066 Uiso 1 1 calc R
C6 C 0.5038(7) 0.0119(18) 0.0748(6) 0.063(3) Uani 1 1 d .
C7 C 0.4395(9) 0.1367(12) 0.0686(7) 0.047(3) Uani 1 1 d .
H7 H 0.4800 0.2193 0.0529 0.057 Uiso 1 1 calc R
C8 C 0.3122(9) 0.1352(11) 0.0866(7) 0.044(3) Uani 1 1 d .
H8 H 0.2657 0.2174 0.0806 0.052 Uiso 1 1 calc R
C9 C 0.1414(12) 0.1718(18) 0.2745(8) 0.073(4) Uani 1 1 d .
C10 C 0.1352(16) 0.4113(14) 0.2753(11) 0.112(6) Uani 1 1 d .
H10A H 0.0738 0.4609 0.3110 0.132 Uiso 1 1 calc R
H10B H 0.1553 0.4646 0.2190 0.132 Uiso 1 1 calc R
H10C H 0.2100 0.3977 0.3160 0.132 Uiso 1 1 calc R
C11 C -0.0660(8) -0.0479(10) 0.3399(6) 0.045(3) Uani 1 1 d .
C12 C -0.2013(8) -0.0611(11) 0.3642(6) 0.045(3) Uani 1 1 d .
C13 C -0.2926(8) 0.0168(13) 0.3110(7) 0.059(3) Uani 1 1 d .
H13 H -0.2688 0.0760 0.2614 0.071 Uiso 1 1 calc R
C14 C -0.4185(9) 0.0055(17) 0.3325(9) 0.078(3) Uani 1 1 d .
H14 H -0.4802 0.0535 0.2959 0.094 Uiso 1 1 calc R
C15 C -0.4501(12) -0.0779(17) 0.4087(9) 0.088(4) Uani 1 1 d .
H15 H -0.5335 -0.0794 0.4263 0.106 Uiso 1 1 calc R
C16 C -0.3640(13) -0.1594(19) 0.4604(9) 0.100(5) Uani 1 1 d .
H16 H -0.3890 -0.2189 0.5094 0.120 Uiso 1 1 calc R
C17 C -0.2391(11) -0.1502(14) 0.4372(7) 0.069(3) Uani 1 1 d .
H17 H -0.1792 -0.2045 0.4711 0.082 Uiso 1 1 calc R
C18 C 0.0305(9) -0.1084(13) 0.4095(8) 0.057(3) Uani 1 1 d .
C19 C 0.0628(11) -0.0367(17) 0.4900(8) 0.092(5) Uani 1 1 d .
H19 H 0.0192 0.0454 0.5021 0.111 Uiso 1 1 calc R
C20 C 0.1603(18) -0.079(2) 0.5590(15) 0.114(8) Uiso 1 1 d .
H20 H 0.1807 -0.0281 0.6153 0.133 Uiso 1 1 calc R
C21 C 0.2199(16) -0.197(2) 0.5356(12) 0.116(8) Uani 1 1 d .
H21 H 0.2830 -0.2281 0.5794 0.132 Uiso 1 1 calc R
C22 C 0.1968(15) -0.2778(19) 0.4518(17) 0.110(7) Uani 1 1 d .
H22 H 0.2419 -0.3578 0.4371 0.138 Uiso 1 1 calc R
C23 C 0.0962(13) -0.2228(15) 0.3920(10) 0.088(4) Uani 1 1 d .
H23 H 0.0744 -0.2716 0.3352 0.105 Uiso 1 1 calc R
C24 C 0.1341(7) 0.0365(11) -0.1100(5) 0.034(2) Uani 1 1 d .
C25 C 0.1938(10) -0.0911(12) -0.1196(7) 0.048(3) Uani 1 1 d .
H25 H 0.1608 -0.1715 -0.0925 0.058 Uiso 1 1 calc R
C26 C 0.3030(10) -0.0970(14) -0.1700(8) 0.062(3) Uani 1 1 d .
H26 H 0.3457 -0.1815 -0.1748 0.074 Uiso 1 1 calc R
C27 C 0.3494(8) 0.0218(15) -0.2133(7) 0.056(3) Uani 1 1 d .
C28 C 0.2866(10) 0.1452(15) -0.2034(7) 0.062(4) Uani 1 1 d .
H28 H 0.3189 0.2250 -0.2318 0.075 Uiso 1 1 calc R
C29 C 0.1790(9) 0.1574(11) -0.1540(6) 0.043(3) Uani 1 1 d .
H29 H 0.1373 0.2425 -0.1497 0.051 Uiso 1 1 calc R
C30 C 0.4739(9) 0.014(2) -0.2647(8) 0.100(4) Uani 1 1 d .
H30A H 0.4710 0.0771 -0.3192 0.130 Uiso 1 1 calc R
H30B H 0.4868 -0.0796 -0.2873 0.130 Uiso 1 1 calc R
H30C H 0.5418 0.0401 -0.2201 0.130 Uiso 1 1 calc R
H1A H 0.044(6) 0.180(4) 0.091(4) 0.04(2) Uiso 1 1 d D

loop_
_atom_site_aniso_label
_atom_site_aniso_U_11
_atom_site_aniso_U_22
_atom_site_aniso_U_33
_atom_site_aniso_U_23
_atom_site_aniso_U_13
_atom_site_aniso_U_12
Br 0.0325(5) 0.1060(12) 0.1057(9) -0.0116(10) 0.0152(5) -0.0040(7)
S1 0.0280(10) 0.0349(15) 0.0461(13) 0.0012(12) 0.0002(9) 0.0011(11)
O1 0.101(8) 0.115(11) 0.126(9) -0.028(8) -0.041(7) 0.001(7)
O2 0.116(8) 0.074(7) 0.070(6) -0.004(5) -0.046(5) 0.001(6)
O3 0.032(3) 0.037(4) 0.059(4) -0.002(3) 0.004(3) -0.007(3)
O4 0.040(4) 0.041(4) 0.069(5) 0.008(4) -0.008(3) 0.008(3)
N1 0.043(4) 0.028(5) 0.031(4) -0.010(4) 0.002(3) -0.001(4)
N2 0.045(4) 0.062(6) 0.043(4) 0.008(5) 0.005(3) -0.004(5)
C1 0.025(4) 0.046(6) 0.057(5) 0.004(6) 0.002(4) 0.002(5)
C2 0.032(4) 0.070(8) 0.041(5) 0.021(6) -0.005(4) -0.009(6)
C3 0.029(4) 0.050(7) 0.037(5) -0.001(5) 0.002(3) 0.006(6)
C4 0.029(5) 0.039(7) 0.078(7) 0.024(6) -0.002(5) 0.001(5)
C5 0.056(7) 0.046(8) 0.062(7) 0.006(6) -0.006(6) 0.006(6)
C6 0.026(4) 0.109(11) 0.055(6) -0.021(8) 0.005(4) -0.006(8)
C7 0.036(6) 0.053(8) 0.053(6) 0.008(6) -0.003(5) -0.004(5)
C8 0.041(6) 0.036(7) 0.055(6) 0.001(5) 0.010(5) 0.002(5)
C9 0.067(8) 0.113(13) 0.038(7) 0.014(8) -0.006(6) -0.025(8)
C10 0.142(15) 0.059(10) 0.107(12) -0.047(9) -0.065(11) 0.022(10)
C11 0.047(5) 0.056(8) 0.033(5) -0.013(5) -0.002(4) -0.008(5)
C12 0.045(5) 0.066(8) 0.024(5) -0.010(5) 0.007(4) -0.014(5)
C13 0.045(5) 0.062(8) 0.071(6) 0.002(7) 0.011(5) -0.003(7)
C14 0.053(6) 0.092(9) 0.091(8) -0.015(10) 0.014(5) -0.013(8)
C15 0.052(7) 0.135(13) 0.078(9) -0.010(9) 0.008(7) -0.024(8)
C16 0.078(10) 0.162(16) 0.062(8) -0.015(10) 0.023(8) -0.048(11)
C17 0.070(8) 0.091(10) 0.045(6) 0.016(7) 0.004(6) -0.022(7)
C18 0.049(6) 0.069(9) 0.054(7) 0.012(6) 0.013(5) -0.010(6)
C19 0.095(9) 0.138(14) 0.042(6) 0.012(8) -0.013(6) 0.001(9)
C21 0.130(14) 0.141(18) 0.103(12) 0.102(13) -0.050(11) -0.067(14)
C22 0.055(11) 0.059(14) 0.14(2) 0.047(16) -0.010(14) 0.008(10)
C23 0.101(11) 0.067(10) 0.092(10) -0.001(8) -0.023(8) 0.004(9)
C24 0.032(4) 0.037(6) 0.032(4) -0.005(5) -0.003(3) 0.014(5)
C25 0.045(6) 0.062(8) 0.038(6) 0.001(5) -0.002(5) 0.008(5)
C26 0.044(7) 0.071(9) 0.069(8) 0.000(7) 0.000(6) 0.019(6)
C27 0.045(5) 0.064(9) 0.060(6) -0.011(7) 0.017(4) 0.008(7)
C28 0.037(6) 0.103(11) 0.047(6) 0.026(7) 0.000(5) -0.009(6)
C29 0.046(6) 0.042(7) 0.040(6) 0.001(5) -0.008(5) -0.001(5)
C30 0.050(6) 0.140(14) 0.092(8) 0.003(13) 0.030(5) 0.009(11)

loop_
_atom_type_symbol
_atom_type_description
_atom_type_scat_dispersion_real
_atom_type_scat_dispersion_imag
_atom_type_scat_source
C C 0.0033 0.0016 'International Tables Vol C Tables 4.2.6.8 and 6.1.1.4'
H H 0.0000 0.0000 'International Tables Vol C Tables 4.2.6.8 and 6.1.1.4'
N N 0.0061 0.0033 'International Tables Vol C Tables 4.2.6.8 and 6.1.1.4'
O O 0.0106 0.0060 'International Tables Vol C Tables 4.2.6.8 and 6.1.1.4'
S S 0.1246 0.1234 'International Tables Vol C Tables 4.2.6.8 and 6.1.1.4'
Br Br -0.2901 2.4595 'International Tables Vol C Tables 4.2.6.8 and 6.1.1.4'

loop_
_geom_angle_atom_site_label_1
_geom_angle_atom_site_label_2
_geom_angle_atom_site_label_3
_geom_angle
O3 S1 O4 118.9(4)
O3 S1 N1 108.7(4)
O4 S1 N1 106.1(4)
O3 S1 C24 106.9(4)
O4 S1 C24 107.9(4)
N1 S1 C24 108.0(4)
C9 O2 C10 116.6(11)
C1 N1 S1 118.3(6)
C1 N1 H1A 105(5)
S1 N1 H1A 134(5)
C11 N2 C2 117.9(7)
N1 C1 C2 112.0(7)
N1 C1 C3 112.8(7)
C2 C1 C3 109.7(6)
N1 C1 H1 107.4
C2 C1 H1 107.4
C3 C1 H1 107.4
N2 C2 C9 110.5(9)
N2 C2 C1 112.0(6)
C9 C2 C1 113.5(8)
N2 C2 H2 106.8
C9 C2 H2 106.8
C1 C2 H2 106.8
C4 C3 C8 119.2(7)
C4 C3 C1 118.8(9)
C8 C3 C1 122.0(9)
C3 C4 C5 121.7(10)
C3 C4 H4 119.2
C5 C4 H4 119.2
C6 C5 C4 117.3(10)
C6 C5 H5 121.3
C4 C5 H5 121.3
C5 C6 C7 122.9(8)
C5 C6 Br 118.7(10)
C7 C6 Br 118.3(10)
C6 C7 C8 117.8(10)
C6 C7 H7 121.1
C8 C7 H7 121.1
C7 C8 C3 120.8(9)
C7 C8 H8 119.6
C3 C8 H8 119.6
O2 C9 O1 125.4(14)
O2 C9 C2 116.0(10)
O1 C9 C2 118.6(14)
O2 C10 H10A 109.5
O2 C10 H10B 109.5
H10A C10 H10B 109.5
O2 C10 H10C 109.5
H10A C10 H10C 109.5
H10B C10 H10C 109.5
N2 C11 C18 124.2(8)
N2 C11 C12 118.2(8)
C18 C11 C12 117.7(8)
C17 C12 C13 119.1(9)
C17 C12 C11 121.7(9)
C13 C12 C11 119.2(8)
C14 C13 C12 119.9(10)
C14 C13 H13 120.1
C12 C13 H13 120.1
C15 C14 C13 118.8(12)
C15 C14 H14 120.6
C13 C14 H14 120.6
C14 C15 C16 123.0(12)
C14 C15 H15 118.5
C16 C15 H15 118.5
C15 C16 C17 117.9(13)
C15 C16 H16 121.0
C17 C16 H16 121.0
C16 C17 C12 121.2(12)
C16 C17 H17 119.4
C12 C17 H17 119.4
C23 C18 C19 117.2(12)
C23 C18 C11 123.8(11)
C19 C18 C11 118.6(11)
C18 C19 C20 123.9(15)
C18 C19 H19 118.0
C20 C19 H19 118.0
C21 C20 C19 114.3(18)
C21 C20 H20 122.8
C19 C20 H20 122.8
C20 C21 C22 126.6(17)
C20 C21 H21 116.7
C22 C21 H21 116.7
C21 C22 C23 111.8(17)
C21 C22 H22 124.1
C23 C22 H22 124.1
C18 C23 C22 126.1(15)
C18 C23 H23 117.0
C22 C23 H23 117.0
C25 C24 C29 121.3(8)
C25 C24 S1 120.2(8)
C29 C24 S1 118.6(8)
C26 C25 C24 119.0(11)
C26 C25 H25 120.5
C24 C25 H25 120.5
C25 C26 C27 120.5(11)
C25 C26 H26 119.8
C27 C26 H26 119.8
C28 C27 C26 118.7(9)
C28 C27 C30 121.7(13)
C26 C27 C30 119.5(12)
C29 C28 C27 123.4(11)
C29 C28 H28 118.3
C27 C28 H28 118.3
C28 C29 C24 117.2(10)
C28 C29 H29 121.4
C24 C29 H29 121.4
C27 C30 H30A 109.5
C27 C30 H30B 109.5
H30A C30 H30B 109.5
C27 C30 H30C 109.5
H30A C30 H30C 109.5
H30B C30 H30C 109.5

loop_
_geom_bond_atom_site_label_1
_geom_bond_atom_site_label_2
_geom_bond_distance
Br C6 1.913(8)
S1 O3 1.422(6)
S1 O4 1.447(6)
S1 N1 1.609(7)
S1 C24 1.791(8)
O1 C9 1.239(13)
O2 C9 1.219(15)
O2 C10 1.467(15)
N1 C1 1.503(11)
N1 H1A 0.83(2)
N2 C11 1.294(10)
N2 C2 1.447(9)
C1 C2 1.526(11)
C1 C3 1.526(9)
C1 H1 0.9800
C2 C9 1.516(17)
C2 H2 0.9800
C3 C4 1.344(14)
C3 C8 1.405(14)
C4 C5 1.412(14)
C4 H4 0.9300
C5 C6 1.368(17)
C5 H5 0.9300
C6 C7 1.376(17)
C7 C8 1.388(14)
C7 H7 0.9300
C8 H8 0.9300
C10 H10A 0.9600
C10 H10B 0.9600
C10 H10C 0.9600
C11 C18 1.489(13)
C11 C12 1.497(12)
C12 C17 1.390(13)
C12 C13 1.403(12)
C13 C14 1.389(12)
C13 H13 0.9300
C14 C15 1.371(16)
C14 H14 0.9300
C15 C16 1.375(19)
C15 H15 0.9300
C16 C17 1.384(15)
C16 H16 0.9300
C17 H17 0.9300
C18 C23 1.326(16)
C18 C19 1.334(15)
C19 C20 1.43(2)
C19 H19 0.9300
C20 C21 1.34(3)
C20 H20 0.9300
C21 C22 1.40(2)
C21 H21 0.9300
C22 C23 1.42(2)
C22 H22 0.9300
C23 H23 0.9300
C24 C25 1.384(14)
C24 C29 1.399(14)
C25 C26 1.381(14)
C25 H25 0.9300
C26 C27 1.384(17)
C26 H26 0.9300
C27 C28 1.365(17)
C27 C30 1.531(12)
C28 C29 1.362(14)
C28 H28 0.9300
C29 H29 0.9300
C30 H30A 0.9600
C30 H30B 0.9600
C30 H30C 0.9600

loop_
_geom_hbond_atom_site_label_D
_geom_hbond_atom_site_label_H
_geom_hbond_atom_site_label_A
_geom_hbond_distance_DH
_geom_hbond_distance_HA
_geom_hbond_distance_DA
_geom_hbond_angle_DHA
_geom_hbond_site_symmetry_A
N1 H1A O2 0.83(2) 2.32(5) 2.990(11) 138(6) .
N1 H1A O3 0.83(2) 2.35(5) 2.998(10) 136(6) 2

loop_
_geom_torsion_atom_site_label_1
_geom_torsion_atom_site_label_2
_geom_torsion_atom_site_label_3
_geom_torsion_atom_site_label_4
_geom_torsion
O3 S1 N1 C1 47.4(7)
O4 S1 N1 C1 176.4(6)
C24 S1 N1 C1 -68.2(7)
S1 N1 C1 C2 -152.2(6)
S1 N1 C1 C3 83.5(9)
C11 N2 C2 C9 -94.8(11)
C11 N2 C2 C1 137.6(9)
N1 C1 C2 N2 58.4(12)
C3 C1 C2 N2 -175.6(9)
N1 C1 C2 C9 -67.6(10)
C3 C1 C2 C9 58.4(12)
N1 C1 C3 C4 -144.6(8)
C2 C1 C3 C4 89.8(11)
N1 C1 C3 C8 33.8(11)
C2 C1 C3 C8 -91.7(10)
C8 C3 C4 C5 1.2(14)
C1 C3 C4 C5 179.7(8)
C3 C4 C5 C6 -5.1(15)
C4 C5 C6 C7 7.9(15)
C4 C5 C6 Br -174.1(7)
C5 C6 C7 C8 -6.6(15)
Br C6 C7 C8 175.4(7)
C6 C7 C8 C3 2.3(14)
C4 C3 C8 C7 0.2(13)
C1 C3 C8 C7 -178.3(8)
C10 O2 C9 O1 3(2)
C10 O2 C9 C2 -177.3(11)
N2 C2 C9 O2 -55.7(12)
C1 C2 C9 O2 71.1(13)
N2 C2 C9 O1 123.6(12)
C1 C2 C9 O1 -109.7(11)
C2 N2 C11 C18 -0.2(15)
C2 N2 C11 C12 178.7(9)
N2 C11 C12 C17 167.8(9)
C18 C11 C12 C17 -13.1(14)
N2 C11 C12 C13 -11.1(13)
C18 C11 C12 C13 167.9(9)
C17 C12 C13 C14 0.8(16)
C11 C12 C13 C14 179.8(10)
C12 C13 C14 C15 2.8(18)
C13 C14 C15 C16 -5(2)
C14 C15 C16 C17 4(2)
C15 C16 C17 C12 0.2(19)
C13 C12 C17 C16 -2.3(16)
C11 C12 C17 C16 178.7(10)
N2 C11 C18 C23 -72.6(15)
C12 C11 C18 C23 108.4(12)
N2 C11 C18 C19 100.2(12)
C12 C11 C18 C19 -78.7(12)
C23 C18 C19 C20 -2(2)
C11 C18 C19 C20 -175.4(13)
C18 C19 C20 C21 1(2)
C19 C20 C21 C22 1(3)
C20 C21 C22 C23 -2(3)
C19 C18 C23 C22 1(2)
C11 C18 C23 C22 174.0(14)
C21 C22 C23 C18 1(2)
O3 S1 C24 C25 -19.5(8)
O4 S1 C24 C25 -148.5(7)
N1 S1 C24 C25 97.2(8)
O3 S1 C24 C29 159.5(7)
O4 S1 C24 C29 30.5(7)
N1 S1 C24 C29 -83.8(7)
C29 C24 C25 C26 3.0(14)
S1 C24 C25 C26 -178.1(7)
C24 C25 C26 C27 -2.4(15)
C25 C26 C27 C28 1.4(16)
C25 C26 C27 C30 177.2(9)
C26 C27 C28 C29 -1.0(16)
C30 C27 C28 C29 -176.6(9)
C27 C28 C29 C24 1.5(15)
C25 C24 C29 C28 -2.5(13)
S1 C24 C29 C28 178.6(7)
